data_7036907
loop_
_publ_author_name
'Coe, Benjamin J.'
'Helliwell, Madeleine'
'Raftery, James'
'S\'anchez, Sergio'
'Peers, Martyn K.'
'Scrutton, Nigel S.'

_publ_section_title
;
 Cyclometalated Ir(iii) complexes of deprotonated N-methylbipyridinium
 ligands: effects of quaternised N centre position on luminescence.
;
_journal_issue 47
_journal_name_full 'Dalton transactions (Cambridge, England : 2003)'
_journal_page_first 20392
_journal_page_last 20405
_journal_paper_doi 10.1039/c5dt03753k
_journal_volume 44
_journal_year 2015
_chemical_formula_moiety 'C34 H26 F6 Ir N6, 2(C4 H8 O2), 3(F6 P)'
_chemical_formula_sum 'C42 H42 F24 Ir N6 O4 P3'
_chemical_formula_weight 1435.92
_space_group_crystal_system monoclinic
_space_group_IT_number 15
_space_group_name_Hall '-C 2yc'
_space_group_name_H-M_alt 'C 1 2/c 1'
_symmetry_space_group_name_Hall '-C 2yc'
_symmetry_space_group_name_H-M 'C 1 2/c 1'
_atom_sites_solution_hydrogens geom
_atom_sites_solution_primary direct
_audit_creation_date 2015-09-23
_audit_creation_method
;
Olex2 1.2
(compiled 2015.01.26 svn.r3150 for OlexSys, GUI svn.r4998)
;
_audit_update_record
;
2015-09-25 deposited with the CCDC.
2015-10-16 downloaded from the CCDC.
;
_cell_angle_alpha 90
_cell_angle_beta 93.4620(10)
_cell_angle_gamma 90
_cell_formula_units_Z 8
_cell_length_a 14.2871(4)
_cell_length_b 19.2131(5)
_cell_length_c 37.1997(9)
_cell_measurement_temperature 100(2)
_cell_volume 10192.7(5)
_computing_molecular_graphics 'Olex2 (Dolomanov et al., 2009)'
_computing_publication_material 'Olex2 (Dolomanov et al., 2009)'
_computing_structure_refinement 'ShelXL (Sheldrick, 2008)'
_computing_structure_solution 'SIR2004 (Burla et al., 2007)'
_diffrn_ambient_temperature 100.15
_diffrn_measured_fraction_theta_full 0.984
_diffrn_measured_fraction_theta_max 0.984
_diffrn_measurement_device_type 'Bruker APEX-II CCD'
_diffrn_radiation_type CuK\a
_diffrn_radiation_wavelength 1.54178
_diffrn_reflns_av_R_equivalents 0.0470
_diffrn_reflns_av_unetI/netI 0.0438
_diffrn_reflns_laue_measured_fraction_full 0.984
_diffrn_reflns_laue_measured_fraction_max 0.984
_diffrn_reflns_limit_h_max 16
_diffrn_reflns_limit_h_min -16
_diffrn_reflns_limit_k_max 21
_diffrn_reflns_limit_k_min -22
_diffrn_reflns_limit_l_max 44
_diffrn_reflns_limit_l_min -44
_diffrn_reflns_number 34713
_diffrn_reflns_point_group_measured_fraction_full 0.984
_diffrn_reflns_point_group_measured_fraction_max 0.984
_diffrn_reflns_theta_full 66.592
_diffrn_reflns_theta_max 66.592
_diffrn_reflns_theta_min 3.860
_exptl_absorpt_coefficient_mu 7.225
_exptl_absorpt_correction_T_max 0.5966
_exptl_absorpt_correction_T_min 0.333706
_exptl_absorpt_correction_type multi-scan
_exptl_absorpt_process_details SADABS
_exptl_crystal_colour yellow
_exptl_crystal_colour_primary yellow
_exptl_crystal_density_diffrn 1.871
_exptl_crystal_description block
_exptl_crystal_F_000 5648
_exptl_crystal_size_max 0.19
_exptl_crystal_size_mid 0.15
_exptl_crystal_size_min 0.08
_refine_diff_density_max 1.508
_refine_diff_density_min -1.105
_refine_diff_density_rms 0.132
_refine_ls_extinction_method none
_refine_ls_goodness_of_fit_ref 1.072
_refine_ls_hydrogen_treatment constr
_refine_ls_matrix_type full
_refine_ls_number_parameters 723
_refine_ls_number_reflns 8853
_refine_ls_number_restraints 14
_refine_ls_restrained_S_all 1.075
_refine_ls_R_factor_all 0.0401
_refine_ls_R_factor_gt 0.0380
_refine_ls_shift/su_max 0.003
_refine_ls_shift/su_mean 0.000
_refine_ls_structure_factor_coef Fsqd
_refine_ls_weighting_details 'w=1/[\s^2^(Fo^2^)+(0.0365P)^2^+96.7014P] where P=(Fo^2^+2Fc^2^)/3'
_refine_ls_weighting_scheme calc
_refine_ls_wR_factor_gt 0.0944
_refine_ls_wR_factor_ref 0.0958
_reflns_Friedel_coverage 0.000
_reflns_number_gt 8413
_reflns_number_total 8853
_reflns_threshold_expression 'I > 2\s(I)'
_cod_data_source_file c5dt03753k2.cif
_cod_data_source_block s3690ma
_cod_depositor_comments 'Adding full bibliography for 7036902--7036907.cif.'
_cod_database_code 7036907
_shelx_space_group_comment
;
The symmetry employed for this shelxl refinement is uniquely defined
by the following loop, which should always be used as a source of
symmetry information in preference to the above space-group names.
They are only intended as comments.
;
_shelx_estimated_absorpt_t_max 0.596
_shelx_estimated_absorpt_t_min 0.341
_olex2_refinement_description
;
1. Fixed Uiso
 At 1.2 times of:
  All C(H) groups, All C(H,H) groups
 At 1.5 times of:
  All C(H,H,H) groups
2. Restrained distances
 O1-C4AA
 1.43 with sigma of 0.02
 O1-C5
 1.43 with sigma of 0.02
3. Rigid bond restraints
 C5, O1, C4AA
 with sigma for 1-2 distances of 0.01 and sigma for 1-3 distances of 0.01
4. Rigid body (RIGU) restrains
 C5, O1, C4AA
 with sigma for 1-2 distances of 0.004 and sigma for 1-3 distances of 0.004
5.a Secondary CH2 refined with riding coordinates:
 C35(H35A,H35B), C36(H36A,H36B), C37(H37A,H37B), C38(H38A,H38B), C4AA(H4AA,
 H4AB), C5(H5A,H5B), C39(H39A,H39B), C40(H40A,H40B)
5.b Aromatic/amide H refined with riding coordinates:
 C0AA(H0AA), C1AA(H1AA), C3AA(H3AA), C7(H7), C9(H9), C10(H10), C13(H13),
 C14(H14), C15(H15), C16(H16), C20(H20), C21(H21), C22(H22), C24(H24), C25(H25),
  C26(H26), C27(H27), C31(H31), C32(H32), C33(H33)
5.c Idealised Me refined as rotating group:
 C23(H23A,H23B,H23C), C34(H34A,H34B,H34C)
;
_shelx_shelxl_version_number 2014/7
_olex2_submission_special_instructions 'No special instructions were received'

loop_
_space_group_symop_operation_xyz
'x, y, z'
'-x, y, -z+1/2'
'x+1/2, y+1/2, z'
'-x+1/2, y+1/2, -z+1/2'
'-x, -y, -z'
'x, -y, z-1/2'
'-x+1/2, -y+1/2, -z'
'x+1/2, -y+1/2, z-1/2'

loop_
_atom_site_label
_atom_site_type_symbol
_atom_site_fract_x
_atom_site_fract_y
_atom_site_fract_z
_atom_site_U_iso_or_equiv
_atom_site_adp_type
_atom_site_occupancy
_atom_site_site_symmetry_order
_atom_site_calc_flag
_atom_site_refinement_flags_posn
_atom_site_refinement_flags_adp
C0AA C -0.1251(3) 0.4387(2) 0.62599(12) 0.0155(9) Uani 1 1 d . .
H0AA H -0.1615 0.3984 0.6201 0.019 Uiso 1 1 calc R .
C1AA C -0.1094(3) 0.5527(2) 0.65163(11) 0.0134(9) Uani 1 1 d . .
H1AA H -0.1345 0.5908 0.6641 0.016 Uiso 1 1 calc R .
C2AA C -0.0182(3) 0.5541(2) 0.64139(11) 0.0106(8) Uani 1 1 d . .
C3 C -0.1635(3) 0.4945(2) 0.64332(12) 0.0117(9) Uani 1 1 d . .
C3AA C -0.0329(3) 0.4429(2) 0.61741(12) 0.0155(9) Uani 1 1 d . .
H3AA H -0.0057 0.4042 0.6061 0.019 Uiso 1 1 calc R .
C6 C 0.0435(3) 0.6152(2) 0.64694(11) 0.0124(8) Uani 1 1 d . .
C7 C 0.0140(3) 0.6776(2) 0.66025(12) 0.0164(9) Uani 1 1 d . .
H7 H -0.0485 0.6827 0.6673 0.020 Uiso 1 1 calc R .
C8 C 0.0758(3) 0.7333(2) 0.66334(12) 0.0177(9) Uani 1 1 d . .
C9 C 0.1656(3) 0.7245(2) 0.65305(12) 0.0186(10) Uani 1 1 d . .
H9 H 0.2088 0.7621 0.6546 0.022 Uiso 1 1 calc R .
C10 C 0.1926(3) 0.6608(2) 0.64046(12) 0.0153(9) Uani 1 1 d . .
H10 H 0.2553 0.6548 0.6339 0.018 Uiso 1 1 calc R .
C11 C -0.2638(3) 0.4918(2) 0.65360(13) 0.0172(10) Uani 1 1 d . .
C12 C 0.0410(4) 0.8010(3) 0.67769(15) 0.0277(11) Uani 1 1 d . .
C13 C 0.2031(4) 0.4899(2) 0.69570(12) 0.0201(10) Uani 1 1 d . .
H13 H 0.1887 0.5381 0.6964 0.024 Uiso 1 1 calc R .
C14 C 0.2367(5) 0.4575(3) 0.72683(13) 0.0349(14) Uani 1 1 d . .
H14 H 0.2452 0.4827 0.7487 0.042 Uiso 1 1 calc R .
C15 C 0.2579(5) 0.3872(3) 0.72553(14) 0.0350(14) Uani 1 1 d . .
H15 H 0.2827 0.3638 0.7465 0.042 Uiso 1 1 calc R .
C16 C 0.2425(4) 0.3515(2) 0.69353(12) 0.0231(11) Uani 1 1 d . .
H16 H 0.2560 0.3031 0.6926 0.028 Uiso 1 1 calc R .
C17 C 0.2076(3) 0.3855(2) 0.66291(11) 0.0117(8) Uani 1 1 d . .
C18 C 0.1946(3) 0.3589(2) 0.62572(11) 0.0108(8) Uani 1 1 d . .
C19 C 0.1831(3) 0.4087(2) 0.59836(11) 0.0113(8) Uani 1 1 d . .
C20 C 0.1831(3) 0.3870(2) 0.56266(11) 0.0134(9) Uani 1 1 d . .
H20 H 0.1774 0.4202 0.5437 0.016 Uiso 1 1 calc R .
C21 C 0.1913(3) 0.3172(2) 0.55483(12) 0.0176(9) Uani 1 1 d . .
H21 H 0.1945 0.3022 0.5306 0.021 Uiso 1 1 calc R .
C22 C 0.1947(3) 0.2694(2) 0.58242(12) 0.0146(9) Uani 1 1 d . .
H22 H 0.1966 0.2212 0.5769 0.017 Uiso 1 1 calc R .
C23 C 0.1880(4) 0.2331(2) 0.64386(13) 0.0250(11) Uani 1 1 d . .
H23A H 0.1614 0.1914 0.6319 0.037 Uiso 1 1 calc GR .
H23B H 0.1472 0.2481 0.6626 0.037 Uiso 1 1 calc GR .
H23C H 0.2505 0.2223 0.6548 0.037 Uiso 1 1 calc GR .
C24 C 0.0790(3) 0.5680(2) 0.54831(11) 0.0139(9) Uani 1 1 d . .
H24 H 0.0219 0.5573 0.5589 0.017 Uiso 1 1 calc R .
C25 C 0.0759(3) 0.6002(2) 0.51510(12) 0.0187(9) Uani 1 1 d . .
H25 H 0.0175 0.6112 0.5029 0.022 Uiso 1 1 calc R .
C26 C 0.1589(3) 0.6161(2) 0.50004(12) 0.0206(10) Uani 1 1 d . .
H26 H 0.1585 0.6388 0.4774 0.025 Uiso 1 1 calc R .
C27 C 0.2430(3) 0.5985(2) 0.51822(12) 0.0178(9) Uani 1 1 d . .
H27 H 0.3005 0.6098 0.5081 0.021 Uiso 1 1 calc R .
C28 C 0.2439(3) 0.5647(2) 0.55118(11) 0.0098(8) Uani 1 1 d . .
C29 C 0.3256(3) 0.5432(2) 0.57523(11) 0.0111(8) Uani 1 1 d . .
C30 C 0.3033(3) 0.5200(2) 0.60966(11) 0.0121(8) Uani 1 1 d . .
C31 C 0.3768(3) 0.5059(2) 0.63495(13) 0.0189(10) Uani 1 1 d . .
H31 H 0.3636 0.4909 0.6585 0.023 Uiso 1 1 calc R .
C32 C 0.4678(3) 0.5134(3) 0.62620(15) 0.0250(11) Uani 1 1 d . .
H32 H 0.5176 0.5061 0.6439 0.030 Uiso 1 1 calc R .
C33 C 0.4868(3) 0.5317(2) 0.59174(13) 0.0195(10) Uani 1 1 d . .
H33 H 0.5501 0.5343 0.5854 0.023 Uiso 1 1 calc R .
C34 C 0.4473(3) 0.5629(3) 0.53045(12) 0.0203(10) Uani 1 1 d . .
H34A H 0.5139 0.5513 0.5293 0.030 Uiso 1 1 calc GR .
H34B H 0.4382 0.6127 0.5258 0.030 Uiso 1 1 calc GR .
H34C H 0.4103 0.5359 0.5123 0.030 Uiso 1 1 calc GR .
N0AA N 0.1953(3) 0.28966(18) 0.61698(9) 0.0129(7) Uani 1 1 d . .
N1 N 0.0196(3) 0.49935(17) 0.62446(10) 0.0123(8) Uani 1 1 d . .
N2 N 0.1330(2) 0.60661(18) 0.63720(9) 0.0105(7) Uani 1 1 d . .
N3 N 0.1899(2) 0.45550(18) 0.66419(9) 0.0109(7) Uani 1 1 d . .
N5 N 0.1605(2) 0.55129(18) 0.56619(9) 0.0118(7) Uani 1 1 d . .
N6 N 0.4167(2) 0.54603(18) 0.56663(10) 0.0127(7) Uani 1 1 d . .
F1 F -0.30384(18) 0.55447(15) 0.65348(8) 0.0277(6) Uani 1 1 d . .
F2 F -0.31614(18) 0.45189(16) 0.63067(8) 0.0266(6) Uani 1 1 d . .
F3 F -0.27060(19) 0.46437(15) 0.68636(7) 0.0246(6) Uani 1 1 d . .
F4 F -0.0264(3) 0.82781(19) 0.65579(11) 0.0618(12) Uani 1 1 d . .
F5 F 0.1088(3) 0.84835(17) 0.68135(13) 0.0605(13) Uani 1 1 d . .
F6 F 0.0057(3) 0.79442(15) 0.70909(9) 0.0389(8) Uani 1 1 d . .
Ir1 Ir 0.16600(2) 0.50672(2) 0.61624(2) 0.00767(7) Uani 1 1 d . .
C35 C -0.0505(4) 0.8470(4) 0.55120(18) 0.0425(15) Uani 1 1 d . .
H35A H -0.1028 0.8676 0.5361 0.051 Uiso 1 1 calc R .
H35B H -0.0662 0.8504 0.5767 0.051 Uiso 1 1 calc R .
C36 C -0.0392(5) 0.7723(4) 0.5413(2) 0.0507(18) Uani 1 1 d . .
H36A H -0.0978 0.7469 0.5456 0.061 Uiso 1 1 calc R .
H36B H -0.0282 0.7688 0.5154 0.061 Uiso 1 1 calc R .
C37 C 0.1198(4) 0.7782(3) 0.55544(16) 0.0369(13) Uani 1 1 d . .
H37A H 0.1322 0.7751 0.5296 0.044 Uiso 1 1 calc R .
H37B H 0.1736 0.7573 0.5695 0.044 Uiso 1 1 calc R .
C38 C 0.1103(4) 0.8529(3) 0.56582(14) 0.0344(13) Uani 1 1 d . .
H38A H 0.1006 0.8561 0.5919 0.041 Uiso 1 1 calc R .
H38B H 0.1689 0.8780 0.5612 0.041 Uiso 1 1 calc R .
O0AA O 0.0340(3) 0.8848(2) 0.54608(10) 0.0360(9) Uani 1 1 d . .
O2 O 0.0371(3) 0.7407(2) 0.56185(13) 0.0448(11) Uani 1 1 d . .
C4AA C -0.0140(8) 0.4733(8) 0.7307(3) 0.132(4) Uani 1 1 d D U
H4AA H -0.0830 0.4782 0.7274 0.158 Uiso 1 1 calc R .
H4AB H 0.0149 0.5136 0.7191 0.158 Uiso 1 1 calc R .
C5 C -0.0214(15) 0.3468(9) 0.7286(6) 0.261(13) Uani 1 1 d D U
H5A H 0.0001 0.3052 0.7157 0.313 Uiso 1 1 calc R .
H5B H -0.0908 0.3473 0.7273 0.313 Uiso 1 1 calc R .
O1 O 0.0146(7) 0.4093(7) 0.7132(3) 0.194(5) Uani 1 1 d D U
C39 C 0.4999(7) 0.5834(6) 0.7301(3) 0.099(4) Uani 1 1 d . .
H39A H 0.4680 0.6258 0.7204 0.119 Uiso 1 1 calc R .
H39B H 0.5653 0.5840 0.7226 0.119 Uiso 1 1 calc R .
C40 C 0.4987(7) 0.4683(5) 0.7285(3) 0.086(3) Uani 1 1 d . .
H40A H 0.5633 0.4672 0.7204 0.103 Uiso 1 1 calc R .
H40B H 0.4651 0.4265 0.7190 0.103 Uiso 1 1 calc R .
O3 O 0.4548(4) 0.5256(4) 0.71630(15) 0.0761(17) Uani 1 1 d . .
F7 F -0.2331(2) 0.65520(15) 0.52814(8) 0.0325(7) Uani 1 1 d . .
F8 F -0.1567(3) 0.6018(2) 0.57495(8) 0.0500(10) Uani 1 1 d . .
F9 F -0.2295(3) 0.50053(16) 0.55889(10) 0.0450(9) Uani 1 1 d . .
F10 F -0.3048(2) 0.55486(16) 0.51188(9) 0.0343(7) Uani 1 1 d . .
F11 F -0.3138(2) 0.59669(16) 0.56882(9) 0.0388(8) Uani 1 1 d . .
F12 F -0.1475(2) 0.55877(19) 0.51864(8) 0.0366(8) Uani 1 1 d . .
P1 P -0.23082(8) 0.57769(6) 0.54365(3) 0.0164(2) Uani 1 1 d . .
F13 F 0.1219(2) 0.63842(18) 0.73584(9) 0.0433(8) Uani 1 1 d . .
F14 F 0.1985(3) 0.74115(16) 0.73648(9) 0.0420(8) Uani 1 1 d . .
F15 F 0.3105(2) 0.69715(19) 0.77423(9) 0.0392(8) Uani 1 1 d . .
F16 F 0.2332(3) 0.59439(17) 0.77449(9) 0.0482(10) Uani 1 1 d . .
F17 F 0.1606(2) 0.69312(16) 0.78926(8) 0.0307(7) Uani 1 1 d . .
F18 F 0.2720(3) 0.64183(18) 0.72165(8) 0.0411(8) Uani 1 1 d . .
P2 P 0.21605(9) 0.66737(6) 0.75514(3) 0.0214(3) Uani 1 1 d . .
F19 F 0.4551(3) 0.80701(17) 0.56466(10) 0.0525(11) Uani 1 1 d . .
F20 F 0.5129(2) 0.69949(15) 0.57677(9) 0.0314(7) Uani 1 1 d . .
F21 F 0.3967(3) 0.67954(19) 0.61301(16) 0.0836(18) Uani 1 1 d . .
F22 F 0.3363(2) 0.7860(2) 0.60073(18) 0.092(2) Uani 1 1 d . .
F23 F 0.4863(2) 0.77539(16) 0.62152(9) 0.0353(7) Uani 1 1 d . .
F24 F 0.3638(3) 0.7118(2) 0.55549(17) 0.094(2) Uani 1 1 d . .
P3 P 0.42522(9) 0.74313(7) 0.58837(5) 0.0357(4) Uani 1 1 d . .

loop_
_atom_site_aniso_label
_atom_site_aniso_U_11
_atom_site_aniso_U_22
_atom_site_aniso_U_33
_atom_site_aniso_U_23
_atom_site_aniso_U_13
_atom_site_aniso_U_12
C0AA 0.017(2) 0.012(2) 0.018(2) -0.0036(17) 0.0007(17) -0.0030(17)
C1AA 0.017(2) 0.012(2) 0.012(2) 0.0014(16) 0.0022(16) 0.0011(17)
C2AA 0.015(2) 0.010(2) 0.0067(18) 0.0014(15) 0.0021(15) 0.0020(17)
C3 0.011(2) 0.016(2) 0.0075(19) 0.0018(15) 0.0015(16) -0.0004(16)
C3AA 0.019(2) 0.012(2) 0.015(2) -0.0046(17) 0.0021(17) -0.0014(18)
C6 0.017(2) 0.011(2) 0.0097(19) 0.0012(16) 0.0031(16) -0.0039(17)
C7 0.019(2) 0.012(2) 0.019(2) -0.0003(17) 0.0079(18) -0.0004(18)
C8 0.032(3) 0.009(2) 0.013(2) -0.0019(17) 0.0082(19) -0.0020(19)
C9 0.024(2) 0.015(2) 0.017(2) -0.0014(18) 0.0080(18) -0.0091(19)
C10 0.019(2) 0.011(2) 0.016(2) -0.0013(17) 0.0060(17) -0.0059(18)
C11 0.013(2) 0.022(2) 0.016(2) -0.0042(18) 0.0031(18) -0.0059(18)
C12 0.039(3) 0.014(2) 0.032(3) -0.003(2) 0.016(2) -0.005(2)
C13 0.040(3) 0.013(2) 0.007(2) -0.0059(17) 0.005(2) 0.002(2)
C14 0.076(4) 0.017(2) 0.010(2) -0.0003(19) -0.006(2) -0.006(3)
C15 0.074(4) 0.018(3) 0.012(2) 0.0032(19) -0.010(3) 0.002(3)
C16 0.046(3) 0.009(2) 0.013(2) 0.0012(17) -0.005(2) -0.001(2)
C17 0.017(2) 0.008(2) 0.010(2) -0.0026(16) 0.0004(16) -0.0013(16)
C18 0.0097(19) 0.015(2) 0.0080(19) -0.0014(16) 0.0006(15) -0.0029(16)
C19 0.0063(18) 0.019(2) 0.0093(19) 0.0057(16) 0.0040(15) 0.0024(16)
C20 0.016(2) 0.013(2) 0.011(2) 0.0021(16) 0.0031(16) -0.0018(17)
C21 0.017(2) 0.023(2) 0.014(2) -0.0079(18) 0.0058(17) -0.0026(18)
C22 0.015(2) 0.011(2) 0.018(2) -0.0058(17) 0.0027(17) 0.0016(17)
C23 0.046(3) 0.011(2) 0.017(2) 0.0025(18) -0.006(2) -0.003(2)
C24 0.014(2) 0.016(2) 0.012(2) 0.0010(17) -0.0015(16) 0.0034(17)
C25 0.022(2) 0.019(2) 0.014(2) 0.0027(18) -0.0043(18) 0.0046(19)
C26 0.030(3) 0.020(2) 0.011(2) 0.0047(18) 0.0023(19) 0.002(2)
C27 0.021(2) 0.020(2) 0.013(2) 0.0025(18) 0.0042(18) -0.0051(19)
C28 0.016(2) 0.0060(19) 0.0083(19) -0.0035(15) 0.0055(16) -0.0025(16)
C29 0.017(2) 0.0046(19) 0.012(2) -0.0047(15) 0.0042(16) 0.0000(16)
C30 0.017(2) 0.0074(19) 0.013(2) 0.0010(16) 0.0031(17) -0.0013(17)
C31 0.017(2) 0.021(2) 0.018(2) 0.0064(18) 0.0030(19) -0.0019(18)
C32 0.014(2) 0.030(3) 0.031(3) 0.004(2) -0.004(2) -0.002(2)
C33 0.010(2) 0.018(2) 0.031(3) -0.002(2) 0.0049(19) 0.0010(18)
C34 0.020(2) 0.026(3) 0.016(2) -0.0063(19) 0.0088(18) -0.006(2)
N0AA 0.0169(18) 0.0073(17) 0.0145(18) -0.0005(14) 0.0010(14) -0.0001(14)
N1 0.0176(19) 0.0090(18) 0.0104(18) -0.0006(13) 0.0027(15) -0.0002(14)
N2 0.0157(17) 0.0093(17) 0.0065(16) 0.0033(13) 0.0015(13) 0.0003(14)
N3 0.0166(18) 0.0101(17) 0.0062(16) -0.0020(13) 0.0010(13) -0.0009(14)
N5 0.0170(18) 0.0107(17) 0.0076(16) -0.0001(13) -0.0002(14) -0.0063(14)
N6 0.0133(18) 0.0107(17) 0.0148(18) -0.0016(14) 0.0058(14) -0.0012(14)
F1 0.0152(13) 0.0260(16) 0.0427(18) -0.0021(13) 0.0079(12) 0.0030(12)
F2 0.0136(13) 0.0417(18) 0.0246(15) -0.0155(13) 0.0015(11) -0.0093(12)
F3 0.0236(14) 0.0352(17) 0.0159(13) 0.0001(12) 0.0078(11) -0.0104(12)
F4 0.103(3) 0.0320(19) 0.049(2) -0.0113(17) -0.009(2) 0.038(2)
F5 0.063(2) 0.0172(17) 0.107(3) -0.0270(19) 0.055(2) -0.0228(17)
F6 0.065(2) 0.0193(15) 0.0351(17) -0.0081(13) 0.0299(16) -0.0021(15)
Ir1 0.01083(11) 0.00611(10) 0.00623(10) 0.00010(6) 0.00184(7) -0.00106(6)
C35 0.032(3) 0.056(4) 0.041(3) 0.002(3) 0.008(3) 0.001(3)
C36 0.038(4) 0.055(4) 0.059(4) -0.020(3) 0.005(3) -0.025(3)
C37 0.034(3) 0.042(3) 0.035(3) 0.004(3) 0.004(2) -0.006(3)
C38 0.043(3) 0.043(3) 0.017(2) -0.002(2) 0.000(2) -0.022(3)
O0AA 0.049(2) 0.034(2) 0.026(2) 0.0011(16) 0.0085(17) -0.0063(18)
O2 0.041(2) 0.031(2) 0.063(3) -0.001(2) 0.013(2) -0.0106(19)
C4AA 0.065(6) 0.278(12) 0.055(6) -0.058(7) 0.020(5) -0.026(7)
C5 0.169(18) 0.272(12) 0.36(3) -0.120(11) 0.21(2) -0.081(10)
O1 0.140(8) 0.282(12) 0.168(9) -0.143(8) 0.083(7) -0.103(7)
C39 0.065(6) 0.110(8) 0.115(9) 0.025(7) -0.046(6) -0.030(6)
C40 0.059(5) 0.077(6) 0.121(8) -0.059(6) 0.008(6) 0.002(5)
O3 0.069(4) 0.111(5) 0.047(3) 0.010(3) -0.008(3) -0.002(4)
F7 0.059(2) 0.0195(15) 0.0194(14) -0.0009(12) 0.0071(14) -0.0106(14)
F8 0.049(2) 0.083(3) 0.0165(15) 0.0027(17) -0.0107(15) -0.024(2)
F9 0.078(3) 0.0265(18) 0.0325(19) 0.0096(13) 0.0169(18) 0.0087(16)
F10 0.0318(16) 0.0312(17) 0.0383(18) -0.0133(14) -0.0107(14) -0.0051(13)
F11 0.0443(19) 0.0281(17) 0.048(2) -0.0106(14) 0.0323(16) -0.0086(14)
F12 0.0222(15) 0.063(2) 0.0252(16) 0.0049(15) 0.0105(12) 0.0107(15)
P1 0.0170(5) 0.0212(6) 0.0115(5) -0.0002(4) 0.0036(4) -0.0023(5)
F13 0.047(2) 0.043(2) 0.0389(19) -0.0123(16) -0.0109(16) -0.0142(16)
F14 0.077(3) 0.0187(15) 0.0302(17) -0.0024(13) -0.0007(17) -0.0015(16)
F15 0.0295(16) 0.054(2) 0.0340(18) -0.0236(16) 0.0038(14) -0.0036(15)
F16 0.095(3) 0.0237(17) 0.0253(17) 0.0002(13) -0.0040(18) 0.0112(18)
F17 0.0292(15) 0.0370(17) 0.0269(16) -0.0138(13) 0.0097(12) -0.0065(13)
F18 0.061(2) 0.0401(19) 0.0240(16) -0.0192(14) 0.0132(15) -0.0018(17)
P2 0.0326(7) 0.0165(6) 0.0149(6) -0.0069(5) 0.0006(5) -0.0014(5)
F19 0.085(3) 0.0241(17) 0.045(2) 0.0022(15) -0.027(2) 0.0033(18)
F20 0.0222(15) 0.0215(15) 0.051(2) -0.0077(13) 0.0095(13) -0.0006(12)
F21 0.075(3) 0.0236(19) 0.162(5) -0.020(2) 0.087(3) -0.0227(19)
F22 0.0208(18) 0.044(2) 0.212(6) -0.075(3) 0.002(3) 0.0032(17)
F23 0.0467(19) 0.0227(16) 0.0366(18) 0.0007(13) 0.0045(15) -0.0002(14)
F24 0.045(2) 0.055(3) 0.174(6) -0.077(3) -0.051(3) 0.018(2)
P3 0.0176(6) 0.0137(6) 0.0757(11) -0.0178(7) 0.0029(7) -0.0019(5)

loop_
_atom_type_symbol
_atom_type_description
_atom_type_scat_dispersion_real
_atom_type_scat_dispersion_imag
_atom_type_scat_source
C C 0.0181 0.0091 'International Tables Vol C Tables 4.2.6.8 and 6.1.1.4'
H H 0.0000 0.0000 'International Tables Vol C Tables 4.2.6.8 and 6.1.1.4'
F F 0.0727 0.0534 'International Tables Vol C Tables 4.2.6.8 and 6.1.1.4'
Ir Ir -4.7710 6.5667 'International Tables Vol C Tables 4.2.6.8 and 6.1.1.4'
N N 0.0311 0.0180 'International Tables Vol C Tables 4.2.6.8 and 6.1.1.4'
O O 0.0492 0.0322 'International Tables Vol C Tables 4.2.6.8 and 6.1.1.4'
P P 0.2955 0.4335 'International Tables Vol C Tables 4.2.6.8 and 6.1.1.4'

loop_
_geom_angle_atom_site_label_1
_geom_angle_atom_site_label_2
_geom_angle_atom_site_label_3
_geom_angle
_geom_angle_site_symmetry_1
_geom_angle_site_symmetry_3
C3 C0AA H0AA 120.8 . .
C3AA C0AA H0AA 120.8 . .
C3AA C0AA C3 118.4(4) . .
C2AA C1AA H1AA 120.7 . .
C2AA C1AA C3 118.6(4) . .
C3 C1AA H1AA 120.7 . .
C1AA C2AA C6 122.9(4) . .
N1 C2AA C1AA 121.5(4) . .
N1 C2AA C6 115.5(4) . .
C0AA C3 C1AA 119.9(4) . .
C0AA C3 C11 120.1(4) . .
C1AA C3 C11 120.0(4) . .
C0AA C3AA H3AA 118.8 . .
N1 C3AA C0AA 122.4(4) . .
N1 C3AA H3AA 118.8 . .
C7 C6 C2AA 123.4(4) . .
N2 C6 C2AA 115.4(4) . .
N2 C6 C7 121.1(4) . .
C6 C7 H7 120.2 . .
C6 C7 C8 119.6(4) . .
C8 C7 H7 120.2 . .
C7 C8 C12 118.3(4) . .
C9 C8 C7 119.0(4) . .
C9 C8 C12 122.7(4) . .
C8 C9 H9 120.3 . .
C8 C9 C10 119.4(4) . .
C10 C9 H9 120.3 . .
C9 C10 H10 119.0 . .
N2 C10 C9 122.1(4) . .
N2 C10 H10 119.0 . .
F1 C11 C3 112.4(4) . .
F1 C11 F2 106.9(4) . .
F1 C11 F3 107.7(4) . .
F2 C11 C3 111.2(4) . .
F3 C11 C3 111.6(4) . .
F3 C11 F2 106.7(4) . .
F4 C12 C8 111.2(4) . .
F4 C12 F5 107.1(5) . .
F5 C12 C8 112.0(4) . .
F6 C12 C8 112.8(4) . .
F6 C12 F4 106.3(5) . .
F6 C12 F5 107.0(4) . .
C14 C13 H13 118.9 . .
N3 C13 H13 118.9 . .
N3 C13 C14 122.2(4) . .
C13 C14 H14 120.7 . .
C13 C14 C15 118.5(5) . .
C15 C14 H14 120.7 . .
C14 C15 H15 120.3 . .
C16 C15 C14 119.4(5) . .
C16 C15 H15 120.3 . .
C15 C16 H16 119.8 . .
C15 C16 C17 120.4(4) . .
C17 C16 H16 119.8 . .
C16 C17 C18 128.9(4) . .
N3 C17 C16 119.7(4) . .
N3 C17 C18 111.0(4) . .
C19 C18 C17 116.6(4) . .
N0AA C18 C17 123.8(4) . .
N0AA C18 C19 119.6(4) . .
C18 C19 Ir1 114.2(3) . .
C20 C19 C18 118.8(4) . .
C20 C19 Ir1 127.0(3) . .
C19 C20 H20 120.0 . .
C21 C20 C19 119.9(4) . .
C21 C20 H20 120.0 . .
C20 C21 H21 120.3 . .
C22 C21 C20 119.4(4) . .
C22 C21 H21 120.3 . .
C21 C22 H22 119.4 . .
N0AA C22 C21 121.3(4) . .
N0AA C22 H22 119.4 . .
H23A C23 H23B 109.5 . .
H23A C23 H23C 109.5 . .
H23B C23 H23C 109.5 . .
N0AA C23 H23A 109.5 . .
N0AA C23 H23B 109.5 . .
N0AA C23 H23C 109.5 . .
C25 C24 H24 119.0 . .
N5 C24 H24 119.0 . .
N5 C24 C25 122.1(4) . .
C24 C25 H25 120.6 . .
C26 C25 C24 118.8(4) . .
C26 C25 H25 120.6 . .
C25 C26 H26 120.3 . .
C25 C26 C27 119.4(4) . .
C27 C26 H26 120.3 . .
C26 C27 H27 119.8 . .
C26 C27 C28 120.5(4) . .
C28 C27 H27 119.8 . .
C27 C28 C29 128.9(4) . .
N5 C28 C27 119.1(4) . .
N5 C28 C29 111.9(3) . .
C30 C29 C28 115.0(4) . .
N6 C29 C28 125.1(4) . .
N6 C29 C30 119.9(4) . .
C29 C30 Ir1 115.3(3) . .
C31 C30 C29 118.2(4) . .
C31 C30 Ir1 126.5(3) . .
C30 C31 H31 119.8 . .
C32 C31 C30 120.5(4) . .
C32 C31 H31 119.8 . .
C31 C32 H32 120.2 . .
C31 C32 C33 119.7(5) . .
C33 C32 H32 120.2 . .
C32 C33 H33 119.5 . .
N6 C33 C32 121.0(4) . .
N6 C33 H33 119.5 . .
H34A C34 H34B 109.5 . .
H34A C34 H34C 109.5 . .
H34B C34 H34C 109.5 . .
N6 C34 H34A 109.5 . .
N6 C34 H34B 109.5 . .
N6 C34 H34C 109.5 . .
C18 N0AA C23 123.3(4) . .
C22 N0AA C18 120.6(4) . .
C22 N0AA C23 115.8(4) . .
C2AA N1 Ir1 115.9(3) . .
C3AA N1 C2AA 119.1(4) . .
C3AA N1 Ir1 124.7(3) . .
C6 N2 Ir1 116.0(3) . .
C10 N2 C6 118.8(4) . .
C10 N2 Ir1 125.2(3) . .
C13 N3 C17 119.6(4) . .
C13 N3 Ir1 121.9(3) . .
C17 N3 Ir1 117.6(3) . .
C24 N5 C28 120.1(4) . .
C24 N5 Ir1 122.3(3) . .
C28 N5 Ir1 117.5(3) . .
C29 N6 C34 124.3(4) . .
C33 N6 C29 120.5(4) . .
C33 N6 C34 115.2(4) . .
C19 Ir1 N1 97.15(14) . .
C19 Ir1 N2 173.52(14) . .
C19 Ir1 N3 79.72(15) . .
C19 Ir1 N5 95.13(15) . .
C30 Ir1 C19 86.57(16) . .
C30 Ir1 N1 176.28(15) . .
C30 Ir1 N2 99.70(15) . .
C30 Ir1 N3 93.14(16) . .
C30 Ir1 N5 79.64(16) . .
N2 Ir1 N1 76.58(13) . .
N3 Ir1 N1 87.50(14) . .
N3 Ir1 N2 98.20(13) . .
N5 Ir1 N1 100.00(14) . .
N5 Ir1 N2 87.64(13) . .
N5 Ir1 N3 171.43(14) . .
H35A C35 H35B 108.1 . .
C36 C35 H35A 109.5 . .
C36 C35 H35B 109.5 . .
O0AA C35 H35A 109.5 . .
O0AA C35 H35B 109.5 . .
O0AA C35 C36 110.5(5) . .
C35 C36 H36A 109.3 . .
C35 C36 H36B 109.3 . .
H36A C36 H36B 108.0 . .
O2 C36 C35 111.5(5) . .
O2 C36 H36A 109.3 . .
O2 C36 H36B 109.3 . .
H37A C37 H37B 108.1 . .
C38 C37 H37A 109.5 . .
C38 C37 H37B 109.5 . .
O2 C37 H37A 109.5 . .
O2 C37 H37B 109.5 . .
O2 C37 C38 110.8(5) . .
C37 C38 H38A 109.4 . .
C37 C38 H38B 109.4 . .
H38A C38 H38B 108.0 . .
O0AA C38 C37 111.1(4) . .
O0AA C38 H38A 109.4 . .
O0AA C38 H38B 109.4 . .
C38 O0AA C35 109.9(4) . .
C37 O2 C36 108.2(5) . .
C4AA C4AA H4AA 109.3 2_556 .
C4AA C4AA H4AB 109.3 2_556 .
H4AA C4AA H4AB 108.0 . .
O1 C4AA C4AA 111.6(8) . 2_556
O1 C4AA H4AA 109.3 . .
O1 C4AA H4AB 109.3 . .
C5 C5 H5A 110.7 2_556 .
C5 C5 H5B 110.7 2_556 .
H5A C5 H5B 108.8 . .
O1 C5 C5 105.0(15) . 2_556
O1 C5 H5A 110.7 . .
O1 C5 H5B 110.7 . .
C5 O1 C4AA 114.2(11) . .
C39 C39 H39A 109.6 2_656 .
C39 C39 H39B 109.6 2_656 .
H39A C39 H39B 108.1 . .
O3 C39 C39 110.3(8) . 2_656
O3 C39 H39A 109.6 . .
O3 C39 H39B 109.6 . .
C40 C40 H40A 109.9 2_656 .
C40 C40 H40B 109.9 2_656 .
H40A C40 H40B 108.3 . .
O3 C40 C40 108.9(6) . 2_656
O3 C40 H40A 109.9 . .
O3 C40 H40B 109.9 . .
C40 O3 C39 110.0(7) . .
F7 P1 F10 89.46(17) . .
F7 P1 F11 89.94(18) . .
F8 P1 F7 89.52(19) . .
F8 P1 F10 178.9(2) . .
F8 P1 F11 89.4(2) . .
F8 P1 F12 90.34(19) . .
F9 P1 F7 179.4(2) . .
F9 P1 F8 91.0(2) . .
F9 P1 F10 90.0(2) . .
F9 P1 F11 89.8(2) . .
F9 P1 F12 90.1(2) . .
F11 P1 F10 90.86(19) . .
F12 P1 F7 90.08(18) . .
F12 P1 F10 89.39(18) . .
F12 P1 F11 179.7(2) . .
F13 P2 F14 90.5(2) . .
F13 P2 F15 179.4(2) . .
F13 P2 F16 89.9(2) . .
F13 P2 F17 91.17(18) . .
F13 P2 F18 89.41(19) . .
F14 P2 F15 88.9(2) . .
F14 P2 F17 89.90(18) . .
F14 P2 F18 90.4(2) . .
F15 P2 F17 88.97(16) . .
F15 P2 F18 90.45(18) . .
F16 P2 F14 178.91(19) . .
F16 P2 F15 90.7(2) . .
F16 P2 F17 89.08(19) . .
F16 P2 F18 90.6(2) . .
F18 P2 F17 179.4(2) . .
F19 P3 F20 90.8(2) . .
F19 P3 F21 178.6(3) . .
F19 P3 F22 90.4(3) . .
F19 P3 F23 88.63(18) . .
F20 P3 F21 89.1(2) . .
F20 P3 F22 178.8(3) . .
F20 P3 F23 90.67(18) . .
F21 P3 F22 89.7(3) . .
F23 P3 F21 90.0(3) . .
F23 P3 F22 89.1(2) . .
F24 P3 F19 91.1(3) . .
F24 P3 F20 89.9(2) . .
F24 P3 F21 90.2(3) . .
F24 P3 F22 90.3(2) . .
F24 P3 F23 179.4(2) . .

loop_
_geom_bond_atom_site_label_1
_geom_bond_atom_site_label_2
_geom_bond_distance
_geom_bond_site_symmetry_2
C0AA H0AA 0.9500 .
C0AA C3 1.382(6) .
C0AA C3AA 1.376(6) .
C1AA H1AA 0.9500 .
C1AA C2AA 1.379(6) .
C1AA C3 1.383(6) .
C2AA C6 1.476(6) .
C2AA N1 1.355(5) .
C3 C11 1.505(6) .
C3AA H3AA 0.9500 .
C3AA N1 1.337(6) .
C6 C7 1.374(6) .
C6 N2 1.361(6) .
C7 H7 0.9500 .
C7 C8 1.387(6) .
C8 C9 1.371(7) .
C8 C12 1.503(6) .
C9 H9 0.9500 .
C9 C10 1.374(6) .
C10 H10 0.9500 .
C10 N2 1.346(6) .
C11 F1 1.334(6) .
C11 F2 1.340(5) .
C11 F3 1.336(5) .
C12 F4 1.328(7) .
C12 F5 1.329(6) .
C12 F6 1.306(6) .
C13 H13 0.9500 .
C13 C14 1.376(7) .
C13 N3 1.348(6) .
C14 H14 0.9500 .
C14 C15 1.385(7) .
C15 H15 0.9500 .
C15 C16 1.380(7) .
C16 H16 0.9500 .
C16 C17 1.380(6) .
C17 C18 1.476(6) .
C17 N3 1.370(5) .
C18 C19 1.399(6) .
C18 N0AA 1.370(6) .
C19 C20 1.392(6) .
C19 Ir1 2.016(4) .
C20 H20 0.9500 .
C20 C21 1.379(6) .
C21 H21 0.9500 .
C21 C22 1.375(6) .
C22 H22 0.9500 .
C22 N0AA 1.343(6) .
C23 H23A 0.9800 .
C23 H23B 0.9800 .
C23 H23C 0.9800 .
C23 N0AA 1.485(6) .
C24 H24 0.9500 .
C24 C25 1.380(6) .
C24 N5 1.344(5) .
C25 H25 0.9500 .
C25 C26 1.376(7) .
C26 H26 0.9500 .
C26 C27 1.384(7) .
C27 H27 0.9500 .
C27 C28 1.387(6) .
C28 C29 1.485(6) .
C28 N5 1.371(5) .
C29 C30 1.410(6) .
C29 N6 1.361(6) .
C30 C31 1.394(7) .
C30 Ir1 2.007(4) .
C31 H31 0.9500 .
C31 C32 1.367(7) .
C32 H32 0.9500 .
C32 C33 1.372(7) .
C33 H33 0.9500 .
C33 N6 1.356(6) .
C34 H34A 0.9800 .
C34 H34B 0.9800 .
C34 H34C 0.9800 .
C34 N6 1.476(5) .
N1 Ir1 2.136(4) .
N2 Ir1 2.135(3) .
N3 Ir1 2.048(3) .
N5 Ir1 2.046(3) .
C35 H35A 0.9900 .
C35 H35B 0.9900 .
C35 C36 1.492(9) .
C35 O0AA 1.431(7) .
C36 H36A 0.9900 .
C36 H36B 0.9900 .
C36 O2 1.428(8) .
C37 H37A 0.9900 .
C37 H37B 0.9900 .
C37 C38 1.493(8) .
C37 O2 1.416(7) .
C38 H38A 0.9900 .
C38 H38B 0.9900 .
C38 O0AA 1.416(7) .
C4AA C4AA 1.47(2) 2_556
C4AA H4AA 0.9900 .
C4AA H4AB 0.9900 .
C4AA O1 1.459(13) .
C5 C5 1.67(5) 2_556
C5 H5A 0.9900 .
C5 H5B 0.9900 .
C5 O1 1.438(15) .
C39 C39 1.48(2) 2_656
C39 H39A 0.9900 .
C39 H39B 0.9900 .
C39 O3 1.368(11) .
C40 C40 1.60(2) 2_656
C40 H40A 0.9900 .
C40 H40B 0.9900 .
C40 O3 1.334(11) .
F7 P1 1.597(3) .
F8 P1 1.594(3) .
F9 P1 1.587(3) .
F10 P1 1.599(3) .
F11 P1 1.597(3) .
F12 P1 1.596(3) .
F13 P2 1.586(3) .
F14 P2 1.591(3) .
F15 P2 1.593(3) .
F16 P2 1.588(3) .
F17 P2 1.614(3) .
F18 P2 1.597(3) .
F19 P3 1.585(4) .
F20 P3 1.589(3) .
F21 P3 1.595(5) .
F22 P3 1.605(4) .
F23 P3 1.592(3) .
F24 P3 1.581(4) .

loop_
_geom_torsion_atom_site_label_1
_geom_torsion_atom_site_label_2
_geom_torsion_atom_site_label_3
_geom_torsion_atom_site_label_4
_geom_torsion
_geom_torsion_site_symmetry_1
C0AA C3 C11 F1 -149.7(4) .
C0AA C3 C11 F2 -29.9(6) .
C0AA C3 C11 F3 89.1(5) .
C0AA C3AA N1 C2AA 1.5(6) .
C0AA C3AA N1 Ir1 174.4(3) .
C1AA C2AA C6 C7 -5.0(6) .
C1AA C2AA C6 N2 176.4(4) .
C1AA C2AA N1 C3AA 0.3(6) .
C1AA C2AA N1 Ir1 -173.2(3) .
C1AA C3 C11 F1 31.1(6) .
C1AA C3 C11 F2 151.0(4) .
C1AA C3 C11 F3 -90.0(5) .
C2AA C1AA C3 C0AA 1.8(6) .
C2AA C1AA C3 C11 -179.1(4) .
C2AA C6 C7 C8 -177.6(4) .
C2AA C6 N2 C10 178.0(4) .
C2AA C6 N2 Ir1 -0.3(4) .
C3 C0AA C3AA N1 -1.6(7) .
C3 C1AA C2AA C6 176.1(4) .
C3 C1AA C2AA N1 -1.9(6) .
C3AA C0AA C3 C1AA -0.1(6) .
C3AA C0AA C3 C11 -179.2(4) .
C6 C2AA N1 C3AA -177.9(4) .
C6 C2AA N1 Ir1 8.6(5) .
C6 C7 C8 C9 -0.1(7) .
C6 C7 C8 C12 179.5(4) .
C7 C6 N2 C10 -0.7(6) .
C7 C6 N2 Ir1 -179.0(3) .
C7 C8 C9 C10 -1.0(7) .
C7 C8 C12 F4 -64.1(6) .
C7 C8 C12 F5 176.1(5) .
C7 C8 C12 F6 55.2(6) .
C8 C9 C10 N2 1.3(7) .
C9 C8 C12 F4 115.5(5) .
C9 C8 C12 F5 -4.3(7) .
C9 C8 C12 F6 -125.2(5) .
C9 C10 N2 C6 -0.5(6) .
C9 C10 N2 Ir1 177.7(3) .
C12 C8 C9 C10 179.4(4) .
C13 C14 C15 C16 -1.7(10) .
C14 C13 N3 C17 2.0(8) .
C14 C13 N3 Ir1 -167.2(4) .
C14 C15 C16 C17 0.9(9) .
C15 C16 C17 C18 173.7(5) .
C15 C16 C17 N3 1.3(8) .
C16 C17 C18 C19 -162.5(5) .
C16 C17 C18 N0AA 16.0(7) .
C16 C17 N3 C13 -2.7(7) .
C16 C17 N3 Ir1 166.9(4) .
C17 C18 C19 C20 171.6(4) .
C17 C18 C19 Ir1 -9.4(5) .
C17 C18 N0AA C22 -171.7(4) .
C17 C18 N0AA C23 14.1(6) .
C18 C17 N3 C13 -176.4(4) .
C18 C17 N3 Ir1 -6.8(4) .
C18 C19 C20 C21 2.0(6) .
C19 C18 N0AA C22 6.8(6) .
C19 C18 N0AA C23 -167.4(4) .
C19 C20 C21 C22 3.2(6) .
C20 C21 C22 N0AA -3.7(7) .
C21 C22 N0AA C18 -1.4(6) .
C21 C22 N0AA C23 173.2(4) .
C24 C25 C26 C27 0.9(7) .
C25 C24 N5 C28 -1.5(6) .
C25 C24 N5 Ir1 177.8(3) .
C25 C26 C27 C28 0.6(7) .
C26 C27 C28 C29 -178.2(4) .
C26 C27 C28 N5 -2.6(6) .
C27 C28 C29 C30 169.9(4) .
C27 C28 C29 N6 -8.4(7) .
C27 C28 N5 C24 3.0(6) .
C27 C28 N5 Ir1 -176.3(3) .
C28 C29 C30 C31 -173.5(4) .
C28 C29 C30 Ir1 9.3(5) .
C28 C29 N6 C33 173.4(4) .
C28 C29 N6 C34 -7.9(6) .
C29 C28 N5 C24 179.4(4) .
C29 C28 N5 Ir1 0.1(4) .
C29 C30 C31 C32 -0.9(7) .
C30 C29 N6 C33 -4.8(6) .
C30 C29 N6 C34 173.9(4) .
C30 C31 C32 C33 -3.3(8) .
C31 C32 C33 N6 3.6(8) .
C32 C33 N6 C29 0.5(7) .
C32 C33 N6 C34 -178.3(4) .
N0AA C18 C19 C20 -7.0(6) .
N0AA C18 C19 Ir1 172.1(3) .
N1 C2AA C6 C7 173.1(4) .
N1 C2AA C6 N2 -5.5(5) .
N2 C6 C7 C8 1.0(7) .
N3 C13 C14 C15 0.3(9) .
N3 C17 C18 C19 10.4(5) .
N3 C17 C18 N0AA -171.1(4) .
N5 C24 C25 C26 -0.5(7) .
N5 C28 C29 C30 -6.0(5) .
N5 C28 C29 N6 175.7(4) .
N6 C29 C30 C31 5.0(6) .
N6 C29 C30 Ir1 -172.3(3) .
Ir1 C19 C20 C21 -176.9(3) .
Ir1 C30 C31 C32 176.0(4) .
C35 C36 O2 C37 -58.7(7) .
C36 C35 O0AA C38 -55.5(6) .
C37 C38 O0AA C35 56.4(6) .
C38 C37 O2 C36 58.9(6) .
O0AA C35 C36 O2 57.7(7) .
O2 C37 C38 O0AA -59.3(6) .
C4AA C4AA O1 C5 57.5(18) 2_556
C5 C5 O1 C4AA -60(2) 2_556
C39 C39 O3 C40 -60.7(12) 2_656
C40 C40 O3 C39 58.3(11) 2_656
